data_7704812
loop_
_publ_author_name
'Savi\'c, Nada D'
'Petkovi\'c, Branka B'
'Vojnovic, Sandra'
'Mojicevic, Marija'
'Wadepohl, Hubert'
'Olaifa, Kayode'
'Marsili, Enrico'
'Nikodinovic-Runic, Jasmina'
'Djuran, Milo\<s I'
'Gli\<si\'c, Biljana \/D'

_publ_section_title
;
 Dinuclear silver(i) complexes with a pyridine-based macrocyclic type of
 ligand as antimicrobial agents against clinically relevant species: the
 influence of the counteranion on the structure diversification of the
 complexes.
;
_journal_issue 31
_journal_name_full 'Dalton transactions (Cambridge, England : 2003)'
_journal_page_first 10880
_journal_page_last 10894
_journal_paper_doi 10.1039/d0dt01272f
_journal_volume 49
_journal_year 2020
_chemical_formula_moiety 'C34 H44 Ag2 N8, 2(B F4)'
_chemical_formula_sum 'C34 H44 Ag2 B2 F8 N8'
_chemical_formula_weight 954.13
_chemical_properties_physical photo-sensitive
_space_group_crystal_system triclinic
_space_group_IT_number 2
_space_group_name_Hall '-P 1'
_space_group_name_H-M_alt 'P -1'
_atom_sites_solution_hydrogens geom
_atom_sites_solution_primary iterative
_atom_sites_solution_secondary difmap
_audit_block_code ex_bg13
_audit_creation_date 2018-01-22
_audit_creation_method
;
Olex2 1.2
(compiled Aug 10 2017 17:44:14 for OlexSys, GUI svn.r5381)
;
_audit_update_record
;
2020-03-24 deposited with the CCDC.	2020-07-09 downloaded from the CCDC.
;
_cell_angle_alpha 91.450(13)
_cell_angle_beta 104.008(12)
_cell_angle_gamma 93.344(10)
_cell_formula_units_Z 4
_cell_length_a 12.418(7)
_cell_length_b 15.957(8)
_cell_length_c 19.137(9)
_cell_measurement_reflns_used 8003
_cell_measurement_temperature 100(2)
_cell_measurement_theta_max 31.78
_cell_measurement_theta_min 2.20
_cell_volume 3670(3)
_computing_cell_refinement
;
SAINT (see _computing_data_reduction).
Standard uncertainties of the cell constants include systematic error
contributions from Monte Carlo simulations.
;
_computing_data_collection 'SMART-5.631 (Bruker AXS, 2003)'
_computing_data_reduction 'SAINT V8.37A (Bruker AXS, 1997-2013),SADABS-2014_5 (Sheldrick and Bruker AXS, 1997-2014)'
_computing_molecular_graphics 'Olex2 (Dolomanov et al., 2009)'
_computing_publication_material 'encif (Wadepohl, 2009-18); encifer 1.6 (CCDC, 2016)'
_computing_structure_refinement 'ShelXL (Sheldrick, 2015)'
_computing_structure_solution 'SUPERFLIP (Palatinus, 2007-2009)'
_diffrn_ambient_environment 'perfluoro polyether oil / N~2~'
_diffrn_ambient_temperature 100(1)
_diffrn_detector 'CCD plate'
_diffrn_detector_area_resol_mean 8.19
_diffrn_detector_type CCD-PXL-KAF2
_diffrn_measured_fraction_theta_full 1.000
_diffrn_measured_fraction_theta_max 0.930
_diffrn_measurement_device 'three-circle diffractometer'
_diffrn_measurement_device_type 'Bruker AXS Smart 1000'
_diffrn_measurement_method '\f- and \w-scans'
_diffrn_measurement_specimen_support 'polyimid foil'
_diffrn_radiation_monochromator graphite
_diffrn_radiation_probe x-ray
_diffrn_radiation_type 'Mo K\a'
_diffrn_radiation_wavelength 0.71073
_diffrn_reflns_av_R_equivalents 0.0493
_diffrn_reflns_av_unetI/netI 0.0523
_diffrn_reflns_Laue_measured_fraction_full 1.000
_diffrn_reflns_Laue_measured_fraction_max 0.930
_diffrn_reflns_limit_h_max 18
_diffrn_reflns_limit_h_min -18
_diffrn_reflns_limit_k_max 23
_diffrn_reflns_limit_k_min -23
_diffrn_reflns_limit_l_max 28
_diffrn_reflns_limit_l_min -28
_diffrn_reflns_number 95349
_diffrn_reflns_point_group_measured_fraction_full 1.000
_diffrn_reflns_point_group_measured_fraction_max 0.930
_diffrn_reflns_theta_full 25.242
_diffrn_reflns_theta_max 32.455
_diffrn_reflns_theta_min 1.279
_diffrn_source 'sealed X-Ray tube (Mo)'
_diffrn_source_type 'fine focus tube'
_diffrn_standards_number 0
_exptl_absorpt_coefficient_mu 1.147
_exptl_absorpt_correction_T_max 0.7464
_exptl_absorpt_correction_T_min 0.6884
_exptl_absorpt_correction_type multi-scan
_exptl_absorpt_process_details
;
multi-scan from symmetry-related measurements (Blessing 1995)
SADABS (see _computing_data_reduction)
;
_exptl_crystal_colour colourless
_exptl_crystal_density_diffrn 1.727
_exptl_crystal_description irregualr
_exptl_crystal_F_000 1920
_exptl_crystal_size_max 0.230
_exptl_crystal_size_mid 0.200
_exptl_crystal_size_min 0.190
_refine_diff_density_max 1.348
_refine_diff_density_min -0.825
_refine_diff_density_rms 0.125
_refine_ls_extinction_method none
_refine_ls_goodness_of_fit_ref 1.030
_refine_ls_hydrogen_treatment constr
_refine_ls_matrix_type full
_refine_ls_number_parameters 1019
_refine_ls_number_reflns 24637
_refine_ls_number_restraints 413
_refine_ls_restrained_S_all 1.022
_refine_ls_R_factor_all 0.0635
_refine_ls_R_factor_gt 0.0374
_refine_ls_shift/su_max 0.002
_refine_ls_shift/su_mean 0.000
_refine_ls_structure_factor_coef Fsqd
_refine_ls_weighting_details 'w=1/[\s^2^(Fo^2^)+(0.0281P)^2^+2.4343P] where P=(Fo^2^+2Fc^2^)/3'
_refine_ls_weighting_scheme calc
_refine_ls_wR_factor_gt 0.0730
_refine_ls_wR_factor_ref 0.0828
_reflns_Friedel_coverage 0.000
_reflns_number_gt 18250
_reflns_number_total 24637
_reflns_threshold_expression 'I > 2\s(I)'
_cod_data_source_file d0dt01272f2.cif
_cod_data_source_block ex_bg13
_cod_depositor_comments 'Adding full bibliography for 7704810--7704812.cif.'
_cod_database_code 7704812
_audit_block_refno 2991
_audit_block_usercomment BG133
_shelx_space_group_comment
;
The symmetry employed for this shelxl refinement is uniquely defined
by the following loop, which should always be used as a source of
symmetry information in preference to the above space-group names.
They are only intended as comments.
;
_shelx_estimated_absorpt_t_max 0.812
_shelx_estimated_absorpt_t_min 0.778
_shelxl_version_number 2018/1
_olex2_refinement_description
;
1. Fixed Uiso
 At 1.2 times of:
  All C(H) groups, All C(H,H) groups
2. Restrained distances
 B1-F11 \\sim B1-F12 \\sim B1-F13 \\sim B1-F14
 with sigma of 0.02
 F11-F12 \\sim F11-F13 \\sim F11-F14 \\sim F12-F13 \\sim F12-F14 \\sim F13-F14
 with sigma of 0.02
3. Uiso/Uaniso restraints and constraints
F11 \\sim F12 \\sim F13 \\sim F14 \\sim F21 \\sim F22 \\sim F23 \\sim F24 \\sim
F31 \\sim F32 \\sim F33 \\sim F34 \\sim F41A \\sim F42A \\sim F43A \\sim F44A
\\sim F41B \\sim F42B \\sim F43B \\sim F44B \\sim B1 \\sim B2 \\sim B3 \\sim
B4A \\sim B4B: within 1A with sigma of 0.01 and sigma for terminal atoms of 0.01
4. Rigid body (RIGU) restrains
 B1, B2, B3, B4A, B4B, F11, F12, F13, F14, F21, F22, F23, F24, F31, F32, F33,
 F34, F41A, F42A, F43A, F44A, F41B, F42B, F43B, F44B
 with sigma for 1-2 distances of 0.004 and sigma for 1-3 distances of 0.004
5. Same fragment restrains
{F11, F12, F13, F14, B1} sigma for 1-2: 0.02, 1-3: 0.04
as
{F21, F22, F23, F24, B2}
{F11, F12, F13, F14, B1} sigma for 1-2: 0.02, 1-3: 0.04
as
{F31, F32, F33, F34, B3}
{F11, F12, F13, F14, B1} sigma for 1-2: 0.02, 1-3: 0.04
as
{F41A, F42A, F43A, F44A, B4A}
{F11, F12, F13, F14, B1} sigma for 1-2: 0.02, 1-3: 0.04
as
{F41B, F42B, F43B, F44B, B4B}
6. Others
 Sof(F41B)=Sof(F42B)=Sof(F43B)=Sof(F44B)=Sof(B4B)=1-FVAR(1)
 Sof(F41A)=Sof(F42A)=Sof(F43A)=Sof(F44A)=Sof(B4A)=FVAR(1)
7.a Secondary CH2 refined with riding coordinates:
 C1(H1A,H1B), C2(H2A,H2B), C3(H3A,H3B), C4(H4A,H4B), C5(H5A,H5B), C6(H6A,H6B),
 C7(H7A,H7B), C8(H8A,H8B), C9(H9A,H9B), C10(H10A,H10B), C11(H11A,H11B),
 C17(H17A,H17B), C23(H23A,H23B), C29(H29A,H29B), C51(H51A,H51B), C52(H52A,H52B),
  C53(H53A,H53B), C54(H54A,H54B), C55(H55A,H55B), C56(H56A,H56B), C57(H57A,
 H57B), C58(H58A,H58B), C59(H59A,H59B), C60(H60A,H60B), C61(H61A,H61B),
 C67(H67A,H67B), C73(H73A,H73B), C79(H79A,H79B)
7.b Aromatic/amide H refined with riding coordinates:
 C13(H13), C14(H14), C15(H15), C16(H16), C19(H19), C20(H20), C21(H21),
 C22(H22), C25(H25), C26(H26), C27(H27), C28(H28), C31(H31), C32(H32), C33(H33),
  C34(H34), C63(H63), C64(H64), C65(H65), C66(H66), C69(H69), C70(H70),
 C71(H71), C72(H72), C75(H75), C76(H76), C77(H77), C78(H78), C81(H81), C82(H82),
  C83(H83), C84(H84)
;
_olex2_submission_special_instructions 'No special instructions were received'

loop_
_symmetry_equiv_pos_as_xyz
'x, y, z'
'-x, -y, -z'

loop_
_atom_site_label
_atom_site_type_symbol
_atom_site_fract_x
_atom_site_fract_y
_atom_site_fract_z
_atom_site_U_iso_or_equiv
_atom_site_adp_type
_atom_site_occupancy
_atom_site_site_symmetry_order
_atom_site_calc_flag
_atom_site_refinement_flags_posn
_atom_site_refinement_flags_adp
_atom_site_refinement_flags_occupancy
_atom_site_disorder_assembly
_atom_site_disorder_group
Ag1 Ag 0.23064(2) 0.28500(2) 0.08951(2) 0.01531(4) Uani 1 1 d . . . . .
Ag2 Ag 0.77039(2) 0.21400(2) 0.18421(2) 0.01587(4) Uani 1 1 d . . . . .
N1 N 0.40306(15) 0.37485(11) 0.12420(10) 0.0120(3) Uani 1 1 d . . . . .
N2 N 0.38752(15) 0.24996(11) 0.23678(10) 0.0114(3) Uani 1 1 d . . . . .
N3 N 0.62689(15) 0.09477(11) 0.16752(10) 0.0146(4) Uani 1 1 d . . . . .
N4 N 0.62898(15) 0.20997(11) 0.04448(10) 0.0131(4) Uani 1 1 d . . . . .
N5 N 0.21786(15) 0.37616(12) 0.00014(10) 0.0154(4) Uani 1 1 d . . . . .
N6 N 0.15021(15) 0.20177(11) 0.15322(10) 0.0133(4) Uani 1 1 d . . . . .
N7 N 0.81304(15) 0.13936(11) 0.28456(10) 0.0148(4) Uani 1 1 d . . . . .
N8 N 0.85289(15) 0.28770(11) 0.11367(10) 0.0142(4) Uani 1 1 d . . . . .
C1 C 0.43462(18) 0.39685(13) 0.20255(11) 0.0136(4) Uani 1 1 d . . . . .
H1A H 0.371424 0.423040 0.215561 0.016 Uiso 1 1 calc R . . . .
H1B H 0.498032 0.439598 0.212188 0.016 Uiso 1 1 calc R . . . .
C2 C 0.46685(18) 0.32387(13) 0.25190(12) 0.0138(4) Uani 1 1 d . . . . .
H2A H 0.540347 0.306560 0.247634 0.017 Uiso 1 1 calc R . . . .
H2B H 0.474921 0.343993 0.302377 0.017 Uiso 1 1 calc R . . . .
C3 C 0.43284(18) 0.17890(13) 0.27931(12) 0.0144(4) Uani 1 1 d . . . . .
H3A H 0.375105 0.131765 0.270207 0.017 Uiso 1 1 calc R . . . .
H3B H 0.448261 0.195904 0.331079 0.017 Uiso 1 1 calc R . . . .
C4 C 0.53866(18) 0.14717(14) 0.26405(12) 0.0154(4) Uani 1 1 d . . . . .
H4A H 0.597265 0.193714 0.273763 0.018 Uiso 1 1 calc R . . . .
H4B H 0.564739 0.102089 0.297406 0.018 Uiso 1 1 calc R . . . .
C5 C 0.52244(18) 0.11338(14) 0.18679(12) 0.0152(4) Uani 1 1 d . . . . .
H5A H 0.472862 0.061378 0.179626 0.018 Uiso 1 1 calc R . . . .
H5B H 0.484737 0.155116 0.153595 0.018 Uiso 1 1 calc R . . . .
C6 C 0.60510(19) 0.06573(13) 0.09119(13) 0.0171(5) Uani 1 1 d . . . . .
H6A H 0.551292 0.016081 0.083107 0.020 Uiso 1 1 calc R . . . .
H6B H 0.675257 0.047454 0.081737 0.020 Uiso 1 1 calc R . . . .
C7 C 0.55969(19) 0.13109(14) 0.03710(12) 0.0169(4) Uani 1 1 d . . . . .
H7A H 0.550838 0.106487 -0.012137 0.020 Uiso 1 1 calc R . . . .
H7B H 0.484918 0.143897 0.042328 0.020 Uiso 1 1 calc R . . . .
C8 C 0.56783(19) 0.27459(15) 0.00035(12) 0.0168(4) Uani 1 1 d . . . . .
H8A H 0.542209 0.251783 -0.049934 0.020 Uiso 1 1 calc R . . . .
H8B H 0.620424 0.323652 0.000321 0.020 Uiso 1 1 calc R . . . .
C9 C 0.46802(19) 0.30511(15) 0.02381(12) 0.0168(4) Uani 1 1 d . . . . .
H9A H 0.410561 0.258069 0.018038 0.020 Uiso 1 1 calc R . . . .
H9B H 0.436028 0.349952 -0.008086 0.020 Uiso 1 1 calc R . . . .
C10 C 0.49700(18) 0.33895(13) 0.10173(11) 0.0126(4) Uani 1 1 d . . . . .
H10A H 0.523783 0.292796 0.133704 0.015 Uiso 1 1 calc R . . . .
H10B H 0.558708 0.382843 0.108254 0.015 Uiso 1 1 calc R . . . .
C11 C 0.37101(19) 0.45263(13) 0.08701(12) 0.0155(4) Uani 1 1 d . . . . .
H11A H 0.439418 0.486233 0.084433 0.019 Uiso 1 1 calc R . . . .
H11B H 0.331665 0.485942 0.116180 0.019 Uiso 1 1 calc R . . . .
C12 C 0.29769(19) 0.43888(13) 0.01189(12) 0.0146(4) Uani 1 1 d . . . . .
C13 C 0.3109(2) 0.49122(14) -0.04268(13) 0.0191(5) Uani 1 1 d . . . . .
H13 H 0.368093 0.535167 -0.033271 0.023 Uiso 1 1 calc R . . . .
C14 C 0.2405(2) 0.47931(15) -0.11095(13) 0.0236(5) Uani 1 1 d . . . . .
H14 H 0.248521 0.514722 -0.148782 0.028 Uiso 1 1 calc R . . . .
C15 C 0.1583(2) 0.41462(15) -0.12264(13) 0.0208(5) Uani 1 1 d . . . . .
H15 H 0.108139 0.405005 -0.168626 0.025 Uiso 1 1 calc R . . . .
C16 C 0.15043(19) 0.36419(15) -0.06614(12) 0.0182(5) Uani 1 1 d . . . . .
H16 H 0.094858 0.319080 -0.074614 0.022 Uiso 1 1 calc R . . . .
C17 C 0.28381(17) 0.26930(13) 0.25629(12) 0.0126(4) Uani 1 1 d . . . . .
H17A H 0.262255 0.325130 0.238512 0.015 Uiso 1 1 calc R . . . .
H17B H 0.297047 0.272172 0.309458 0.015 Uiso 1 1 calc R . . . .
C18 C 0.18951(17) 0.20477(13) 0.22543(11) 0.0115(4) Uani 1 1 d . . . . .
C19 C 0.14332(19) 0.15222(14) 0.26873(12) 0.0159(4) Uani 1 1 d . . . . .
H19 H 0.172631 0.154411 0.319483 0.019 Uiso 1 1 calc R . . . .
C20 C 0.05384(19) 0.09646(14) 0.23700(13) 0.0176(5) Uani 1 1 d . . . . .
H20 H 0.020664 0.060654 0.265965 0.021 Uiso 1 1 calc R . . . .
C21 C 0.01338(19) 0.09336(14) 0.16315(13) 0.0170(5) Uani 1 1 d . . . . .
H21 H -0.047889 0.055799 0.140221 0.020 Uiso 1 1 calc R . . . .
C22 C 0.06513(18) 0.14696(14) 0.12339(12) 0.0160(4) Uani 1 1 d . . . . .
H22 H 0.038652 0.144488 0.072416 0.019 Uiso 1 1 calc R . . . .
C23 C 0.68370(19) 0.02992(13) 0.21315(13) 0.0182(5) Uani 1 1 d . . . . .
H23A H 0.727469 -0.001383 0.185588 0.022 Uiso 1 1 calc R . . . .
H23B H 0.626820 -0.010358 0.224010 0.022 Uiso 1 1 calc R . . . .
C24 C 0.76074(18) 0.06355(13) 0.28368(13) 0.0153(4) Uani 1 1 d . . . . .
C25 C 0.7816(2) 0.01433(15) 0.34392(14) 0.0216(5) Uani 1 1 d . . . . .
H25 H 0.742363 -0.038816 0.342744 0.026 Uiso 1 1 calc R . . . .
C26 C 0.8597(2) 0.04331(16) 0.40539(14) 0.0234(5) Uani 1 1 d . . . . .
H26 H 0.875757 0.010151 0.446725 0.028 Uiso 1 1 calc R . . . .
C27 C 0.91413(19) 0.12150(15) 0.40569(13) 0.0191(5) Uani 1 1 d . . . . .
H27 H 0.968833 0.142912 0.447005 0.023 Uiso 1 1 calc R . . . .
C28 C 0.88723(19) 0.16759(15) 0.34477(12) 0.0171(5) Uani 1 1 d . . . . .
H28 H 0.923026 0.221986 0.345505 0.021 Uiso 1 1 calc R . . . .
C29 C 0.73044(18) 0.19842(14) 0.01941(12) 0.0158(4) Uani 1 1 d . . . . .
H29A H 0.710609 0.191455 -0.033817 0.019 Uiso 1 1 calc R . . . .
H29B H 0.763728 0.146549 0.039258 0.019 Uiso 1 1 calc R . . . .
C30 C 0.81522(18) 0.27220(14) 0.04222(12) 0.0146(4) Uani 1 1 d . . . . .
C31 C 0.8520(2) 0.32132(15) -0.00714(13) 0.0192(5) Uani 1 1 d . . . . .
H31 H 0.821988 0.310785 -0.057378 0.023 Uiso 1 1 calc R . . . .
C32 C 0.9331(2) 0.38609(15) 0.01746(14) 0.0214(5) Uani 1 1 d . . . . .
H32 H 0.959959 0.419878 -0.015642 0.026 Uiso 1 1 calc R . . . .
C33 C 0.9739(2) 0.40059(15) 0.09078(14) 0.0207(5) Uani 1 1 d . . . . .
H33 H 1.030485 0.443719 0.109152 0.025 Uiso 1 1 calc R . . . .
C34 C 0.93043(19) 0.35067(14) 0.13705(13) 0.0175(5) Uani 1 1 d . . . . .
H34 H 0.956841 0.361673 0.187522 0.021 Uiso 1 1 calc R . . . .
Ag51 Ag 0.75451(2) 0.72116(2) 0.41555(2) 0.01464(4) Uani 1 1 d . . . . .
Ag52 Ag 0.22902(2) 0.76784(2) 0.32283(2) 0.01493(4) Uani 1 1 d . . . . .
N51 N 0.60404(15) 0.60869(11) 0.40344(10) 0.0130(4) Uani 1 1 d . . . . .
N52 N 0.61690(15) 0.71592(11) 0.27696(10) 0.0132(4) Uani 1 1 d . . . . .
N53 N 0.37996(15) 0.87939(11) 0.34361(10) 0.0115(3) Uani 1 1 d . . . . .
N54 N 0.36406(15) 0.76896(11) 0.46770(10) 0.0121(3) Uani 1 1 d . . . . .
N55 N 0.78455(15) 0.65676(11) 0.52116(10) 0.0134(4) Uani 1 1 d . . . . .
N56 N 0.84806(15) 0.78031(11) 0.34335(10) 0.0129(4) Uani 1 1 d . . . . .
N57 N 0.19856(15) 0.84188(12) 0.22189(10) 0.0136(4) Uani 1 1 d . . . . .
N58 N 0.13862(15) 0.69965(11) 0.39193(10) 0.0130(4) Uani 1 1 d . . . . .
C51 C 0.57689(19) 0.57652(13) 0.32775(12) 0.0159(4) Uani 1 1 d . . . . .
H51A H 0.517709 0.530656 0.321443 0.019 Uiso 1 1 calc R . . . .
H51B H 0.643546 0.552111 0.318019 0.019 Uiso 1 1 calc R . . . .
C52 C 0.53836(19) 0.64210(14) 0.27220(12) 0.0158(4) Uani 1 1 d . . . . .
H52A H 0.525018 0.615134 0.223428 0.019 Uiso 1 1 calc R . . . .
H52B H 0.466541 0.661340 0.277996 0.019 Uiso 1 1 calc R . . . .
C53 C 0.56604(19) 0.78319(14) 0.23184(12) 0.0171(5) Uani 1 1 d . . . . .
H53A H 0.546175 0.761976 0.180976 0.021 Uiso 1 1 calc R . . . .
H53B H 0.622741 0.830513 0.236009 0.021 Uiso 1 1 calc R . . . .
C54 C 0.46291(19) 0.81714(14) 0.24901(12) 0.0162(4) Uani 1 1 d . . . . .
H54A H 0.436083 0.861384 0.214939 0.019 Uiso 1 1 calc R . . . .
H54B H 0.403653 0.771181 0.241268 0.019 Uiso 1 1 calc R . . . .
C55 C 0.48219(18) 0.85348(14) 0.32553(12) 0.0156(4) Uani 1 1 d . . . . .
H55A H 0.515274 0.810921 0.359592 0.019 Uiso 1 1 calc R . . . .
H55B H 0.536430 0.902745 0.331967 0.019 Uiso 1 1 calc R . . . .
C56 C 0.40242(19) 0.91084(13) 0.41983(12) 0.0145(4) Uani 1 1 d . . . . .
H56A H 0.333998 0.933945 0.427989 0.017 Uiso 1 1 calc R . . . .
H56B H 0.460688 0.957544 0.427753 0.017 Uiso 1 1 calc R . . . .
C57 C 0.43970(18) 0.84517(13) 0.47540(12) 0.0137(4) Uani 1 1 d . . . . .
H57A H 0.513882 0.828388 0.472130 0.016 Uiso 1 1 calc R . . . .
H57B H 0.447950 0.871248 0.524066 0.016 Uiso 1 1 calc R . . . .
C58 C 0.41561(18) 0.70295(14) 0.51459(12) 0.0138(4) Uani 1 1 d . . . . .
H58A H 0.360209 0.654686 0.510150 0.017 Uiso 1 1 calc R . . . .
H58B H 0.433125 0.724967 0.565188 0.017 Uiso 1 1 calc R . . . .
C59 C 0.52120(18) 0.67097(13) 0.49932(12) 0.0141(4) Uani 1 1 d . . . . .
H59A H 0.578524 0.718222 0.505963 0.017 Uiso 1 1 calc R . . . .
H59B H 0.549775 0.628330 0.534592 0.017 Uiso 1 1 calc R . . . .
C60 C 0.50247(18) 0.63241(14) 0.42350(12) 0.0148(4) Uani 1 1 d . . . . .
H60A H 0.450905 0.581743 0.418902 0.018 Uiso 1 1 calc R . . . .
H60B H 0.465690 0.673044 0.388776 0.018 Uiso 1 1 calc R . . . .
C61 C 0.65994(19) 0.54432(13) 0.45058(12) 0.0164(4) Uani 1 1 d . . . . .
H61A H 0.703370 0.511598 0.423764 0.020 Uiso 1 1 calc R . . . .
H61B H 0.602506 0.505133 0.462154 0.020 Uiso 1 1 calc R . . . .
C62 C 0.73675(18) 0.57923(13) 0.52018(12) 0.0136(4) Uani 1 1 d . . . . .
C63 C 0.76047(19) 0.53076(14) 0.58102(13) 0.0171(5) Uani 1 1 d . . . . .
H63 H 0.727220 0.475373 0.579377 0.020 Uiso 1 1 calc R . . . .
C64 C 0.83229(19) 0.56360(15) 0.64342(13) 0.0190(5) Uani 1 1 d . . . . .
H64 H 0.849148 0.531205 0.685193 0.023 Uiso 1 1 calc R . . . .
C65 C 0.87962(19) 0.64447(15) 0.64447(12) 0.0175(5) Uani 1 1 d . . . . .
H65 H 0.928888 0.668962 0.686921 0.021 Uiso 1 1 calc R . . . .
C66 C 0.85322(18) 0.68861(14) 0.58206(12) 0.0146(4) Uani 1 1 d . . . . .
H66 H 0.885426 0.744164 0.582526 0.018 Uiso 1 1 calc R . . . .
C67 C 0.71596(18) 0.69380(14) 0.25237(12) 0.0151(4) Uani 1 1 d . . . . .
H67A H 0.695190 0.683999 0.199374 0.018 Uiso 1 1 calc R . . . .
H67B H 0.742744 0.640992 0.274326 0.018 Uiso 1 1 calc R . . . .
C68 C 0.80838(18) 0.76220(13) 0.27238(12) 0.0136(4) Uani 1 1 d . . . . .
C69 C 0.85029(19) 0.80444(15) 0.22101(13) 0.0178(5) Uani 1 1 d . . . . .
H69 H 0.820268 0.791292 0.171136 0.021 Uiso 1 1 calc R . . . .
C70 C 0.9362(2) 0.86587(15) 0.24323(14) 0.0205(5) Uani 1 1 d . . . . .
H70 H 0.965084 0.896125 0.208901 0.025 Uiso 1 1 calc R . . . .
C71 C 0.9794(2) 0.88243(15) 0.31642(13) 0.0193(5) Uani 1 1 d . . . . .
H71 H 1.039819 0.923072 0.333238 0.023 Uiso 1 1 calc R . . . .
C72 C 0.93286(18) 0.83861(14) 0.36448(13) 0.0160(4) Uani 1 1 d . . . . .
H72 H 0.962214 0.850305 0.414630 0.019 Uiso 1 1 calc R . . . .
C73 C 0.33088(18) 0.94662(13) 0.29710(12) 0.0146(4) Uani 1 1 d . . . . .
H73A H 0.392058 0.983940 0.287899 0.018 Uiso 1 1 calc R . . . .
H73B H 0.288426 0.980591 0.323699 0.018 Uiso 1 1 calc R . . . .
C74 C 0.25469(18) 0.91708(13) 0.22539(12) 0.0134(4) Uani 1 1 d . . . . .
C75 C 0.23921(19) 0.96801(14) 0.16643(12) 0.0168(5) Uani 1 1 d . . . . .
H75 H 0.280276 1.020705 0.169831 0.020 Uiso 1 1 calc R . . . .
C76 C 0.1638(2) 0.94175(15) 0.10278(13) 0.0195(5) Uani 1 1 d . . . . .
H76 H 0.151597 0.976275 0.062253 0.023 Uiso 1 1 calc R . . . .
C77 C 0.1066(2) 0.86402(15) 0.09937(13) 0.0192(5) Uani 1 1 d . . . . .
H77 H 0.054604 0.843978 0.056326 0.023 Uiso 1 1 calc R . . . .
C78 C 0.12649(18) 0.81635(14) 0.15967(12) 0.0158(4) Uani 1 1 d . . . . .
H78 H 0.087390 0.762938 0.157082 0.019 Uiso 1 1 calc R . . . .
C79 C 0.26048(18) 0.78749(13) 0.48747(12) 0.0134(4) Uani 1 1 d . . . . .
H79A H 0.233702 0.840170 0.465263 0.016 Uiso 1 1 calc R . . . .
H79B H 0.275786 0.796334 0.540447 0.016 Uiso 1 1 calc R . . . .
C80 C 0.17092(17) 0.71784(13) 0.46341(12) 0.0131(4) Uani 1 1 d . . . . .
C81 C 0.12275(19) 0.67506(14) 0.51158(13) 0.0169(5) Uani 1 1 d . . . . .
H81 H 0.147616 0.687865 0.561885 0.020 Uiso 1 1 calc R . . . .
C82 C 0.0379(2) 0.61336(14) 0.48560(13) 0.0188(5) Uani 1 1 d . . . . .
H82 H 0.003619 0.583768 0.517829 0.023 Uiso 1 1 calc R . . . .
C83 C 0.00386(19) 0.59558(14) 0.41220(13) 0.0180(5) Uani 1 1 d . . . . .
H83 H -0.054585 0.554124 0.392936 0.022 Uiso 1 1 calc R . . . .
C84 C 0.05731(18) 0.63988(14) 0.36732(13) 0.0160(4) Uani 1 1 d . . . . .
H84 H 0.035090 0.627110 0.316921 0.019 Uiso 1 1 calc R . . . .
F11 F 0.29595(12) 0.14169(10) 0.43160(8) 0.0296(4) Uani 1 1 d D U . . .
F12 F 0.31887(12) 0.04962(9) 0.52174(8) 0.0260(3) Uani 1 1 d D U . . .
F13 F 0.17688(12) 0.02596(9) 0.42159(8) 0.0290(3) Uani 1 1 d D U . . .
F14 F 0.17232(12) 0.13200(9) 0.50184(8) 0.0255(3) Uani 1 1 d D U . . .
B1 B 0.2416(2) 0.08719(16) 0.46921(14) 0.0161(5) Uani 1 1 d D U . . .
F21 F 0.27283(13) 0.62679(10) 0.16710(8) 0.0311(4) Uani 1 1 d D U . . .
F22 F 0.19874(12) 0.50241(9) 0.19582(8) 0.0263(3) Uani 1 1 d D U . . .
F23 F 0.10726(13) 0.62092(10) 0.19890(10) 0.0352(4) Uani 1 1 d D U . . .
F24 F 0.26763(13) 0.60455(9) 0.28266(8) 0.0267(3) Uani 1 1 d D U . . .
B2 B 0.2116(2) 0.58858(16) 0.21036(14) 0.0171(5) Uani 1 1 d D U . . .
F31 F 0.82995(13) 0.96684(9) 0.05500(9) 0.0328(4) Uani 1 1 d D U . . .
F32 F 0.69730(12) 0.87141(10) 0.07324(8) 0.0266(3) Uani 1 1 d D U . . .
F33 F 0.71289(12) 0.89526(10) -0.04047(8) 0.0315(4) Uani 1 1 d D U . . .
F34 F 0.84492(13) 0.82745(10) 0.03529(9) 0.0326(4) Uani 1 1 d D U . . .
B3 B 0.7707(2) 0.89049(16) 0.03103(14) 0.0160(5) Uani 1 1 d D U . . .
F41A F 0.80359(17) 0.49031(11) 0.28723(10) 0.0285(5) Uani 0.838(3) 1 d D U P A 1
F42A F 0.71779(15) 0.39250(12) 0.34370(9) 0.0272(5) Uani 0.838(3) 1 d D U P A 1
F43A F 0.71859(15) 0.37114(12) 0.22621(9) 0.0233(4) Uani 0.838(3) 1 d D U P A 1
F44A F 0.87855(18) 0.36511(16) 0.31294(14) 0.0328(6) Uani 0.838(3) 1 d D U P A 1
B4A B 0.7795(3) 0.4044(2) 0.2927(2) 0.0153(7) Uani 0.838(3) 1 d D U P A 1
F41B F 0.8036(8) 0.4438(6) 0.3614(4) 0.027(2) Uani 0.162(3) 1 d D U P A 2
F42B F 0.7038(7) 0.4246(8) 0.2446(5) 0.032(2) Uani 0.162(3) 1 d D U P A 2
F43B F 0.8420(12) 0.3399(7) 0.2909(8) 0.037(3) Uani 0.162(3) 1 d D U P A 2
F44B F 0.8837(8) 0.4737(6) 0.2697(5) 0.034(3) Uani 0.162(3) 1 d D U P A 2
B4B B 0.8069(11) 0.4212(9) 0.2916(7) 0.017(4) Uani 0.162(3) 1 d D U P A 2

loop_
_atom_site_aniso_label
_atom_site_aniso_U_11
_atom_site_aniso_U_22
_atom_site_aniso_U_33
_atom_site_aniso_U_23
_atom_site_aniso_U_13
_atom_site_aniso_U_12
Ag1 0.01697(9) 0.01711(8) 0.01164(8) 0.00148(6) 0.00428(7) -0.00447(6)
Ag2 0.01947(9) 0.01407(8) 0.01355(8) -0.00046(6) 0.00420(7) -0.00347(6)
N1 0.0149(9) 0.0102(8) 0.0114(9) -0.0010(7) 0.0042(7) 0.0004(7)
N2 0.0098(8) 0.0128(8) 0.0121(9) 0.0013(7) 0.0042(7) -0.0009(7)
N3 0.0130(9) 0.0111(8) 0.0190(10) -0.0010(7) 0.0031(8) 0.0002(7)
N4 0.0104(9) 0.0161(9) 0.0127(9) -0.0023(7) 0.0030(7) 0.0002(7)
N5 0.0137(9) 0.0178(9) 0.0162(9) 0.0043(7) 0.0056(8) 0.0028(7)
N6 0.0107(9) 0.0157(9) 0.0130(9) 0.0010(7) 0.0022(7) 0.0011(7)
N7 0.0114(9) 0.0156(9) 0.0175(9) 0.0000(7) 0.0041(8) -0.0005(7)
N8 0.0111(9) 0.0160(9) 0.0148(9) 0.0007(7) 0.0022(7) -0.0003(7)
C1 0.0142(10) 0.0126(9) 0.0140(10) -0.0033(8) 0.0046(9) -0.0023(8)
C2 0.0132(10) 0.0155(10) 0.0120(10) -0.0008(8) 0.0028(8) -0.0032(8)
C3 0.0127(10) 0.0170(10) 0.0138(10) 0.0022(8) 0.0041(8) -0.0004(8)
C4 0.0123(10) 0.0178(10) 0.0165(11) 0.0017(8) 0.0041(9) 0.0016(8)
C5 0.0111(10) 0.0149(10) 0.0193(11) -0.0004(8) 0.0037(9) -0.0016(8)
C6 0.0154(11) 0.0130(10) 0.0220(12) -0.0073(9) 0.0052(9) -0.0045(8)
C7 0.0139(11) 0.0193(11) 0.0150(11) -0.0067(9) 0.0004(9) -0.0038(9)
C8 0.0162(11) 0.0229(11) 0.0114(10) 0.0010(9) 0.0027(9) 0.0060(9)
C9 0.0138(11) 0.0222(11) 0.0139(11) -0.0026(9) 0.0019(9) 0.0037(9)
C10 0.0119(10) 0.0133(9) 0.0126(10) -0.0017(8) 0.0036(8) -0.0009(8)
C11 0.0189(11) 0.0107(9) 0.0175(11) 0.0011(8) 0.0058(9) -0.0004(8)
C12 0.0150(11) 0.0139(10) 0.0171(11) 0.0023(8) 0.0072(9) 0.0052(8)
C13 0.0231(12) 0.0151(10) 0.0214(12) 0.0047(9) 0.0095(10) 0.0022(9)
C14 0.0321(14) 0.0230(12) 0.0204(12) 0.0103(10) 0.0120(11) 0.0120(11)
C15 0.0233(13) 0.0271(13) 0.0124(11) 0.0033(9) 0.0034(10) 0.0075(10)
C16 0.0126(11) 0.0255(12) 0.0162(11) 0.0034(9) 0.0028(9) 0.0017(9)
C17 0.0118(10) 0.0140(10) 0.0125(10) -0.0013(8) 0.0045(8) -0.0008(8)
C18 0.0095(10) 0.0138(9) 0.0117(10) 0.0013(8) 0.0033(8) 0.0030(8)
C19 0.0185(11) 0.0168(10) 0.0135(10) 0.0025(8) 0.0060(9) 0.0015(9)
C20 0.0177(11) 0.0145(10) 0.0240(12) 0.0050(9) 0.0112(10) 0.0010(9)
C21 0.0116(11) 0.0147(10) 0.0237(12) 0.0006(9) 0.0028(9) -0.0018(8)
C22 0.0128(11) 0.0191(11) 0.0145(11) 0.0010(9) 0.0005(9) -0.0016(8)
C23 0.0165(11) 0.0113(10) 0.0257(13) -0.0006(9) 0.0031(10) 0.0011(8)
C24 0.0116(10) 0.0131(10) 0.0227(12) 0.0014(9) 0.0064(9) 0.0042(8)
C25 0.0215(12) 0.0152(11) 0.0291(13) 0.0069(10) 0.0068(11) 0.0032(9)
C26 0.0232(13) 0.0254(12) 0.0236(13) 0.0122(10) 0.0071(11) 0.0072(10)
C27 0.0147(11) 0.0274(12) 0.0162(11) 0.0022(9) 0.0049(9) 0.0037(9)
C28 0.0142(11) 0.0199(11) 0.0181(11) 0.0008(9) 0.0060(9) -0.0004(9)
C29 0.0141(11) 0.0188(11) 0.0149(11) -0.0041(9) 0.0050(9) 0.0012(8)
C30 0.0116(10) 0.0189(11) 0.0140(10) -0.0015(8) 0.0042(9) 0.0022(8)
C31 0.0191(12) 0.0235(12) 0.0167(11) 0.0001(9) 0.0077(10) 0.0032(9)
C32 0.0207(12) 0.0221(12) 0.0244(13) 0.0046(10) 0.0106(10) 0.0022(10)
C33 0.0156(11) 0.0190(11) 0.0264(13) 0.0016(10) 0.0041(10) -0.0033(9)
C34 0.0122(11) 0.0210(11) 0.0177(11) 0.0014(9) 0.0006(9) -0.0001(9)
Ag51 0.01879(9) 0.01380(7) 0.01130(8) 0.00004(6) 0.00476(7) -0.00353(6)
Ag52 0.01760(9) 0.01494(8) 0.01227(8) 0.00065(6) 0.00453(7) -0.00252(6)
N51 0.0138(9) 0.0104(8) 0.0142(9) -0.0008(7) 0.0022(7) 0.0019(7)
N52 0.0121(9) 0.0148(9) 0.0133(9) -0.0013(7) 0.0040(7) 0.0025(7)
N53 0.0109(9) 0.0099(8) 0.0135(9) 0.0013(7) 0.0021(7) 0.0021(6)
N54 0.0104(9) 0.0131(8) 0.0131(9) 0.0000(7) 0.0034(7) 0.0013(7)
N55 0.0115(9) 0.0140(8) 0.0157(9) 0.0030(7) 0.0048(7) 0.0017(7)
N56 0.0116(9) 0.0151(9) 0.0126(9) 0.0022(7) 0.0033(7) 0.0025(7)
N57 0.0096(9) 0.0186(9) 0.0135(9) 0.0016(7) 0.0042(7) 0.0012(7)
N58 0.0096(9) 0.0163(9) 0.0129(9) 0.0013(7) 0.0019(7) 0.0015(7)
C51 0.0169(11) 0.0127(10) 0.0175(11) -0.0047(8) 0.0046(9) -0.0025(8)
C52 0.0141(11) 0.0185(10) 0.0128(10) -0.0039(8) 0.0006(9) -0.0016(8)
C53 0.0151(11) 0.0218(11) 0.0164(11) 0.0037(9) 0.0062(9) 0.0072(9)
C54 0.0153(11) 0.0198(11) 0.0131(10) 0.0011(8) 0.0018(9) 0.0063(9)
C55 0.0125(11) 0.0171(10) 0.0178(11) 0.0010(9) 0.0044(9) 0.0028(8)
C56 0.0153(11) 0.0127(10) 0.0141(10) -0.0035(8) 0.0015(9) -0.0008(8)
C57 0.0127(10) 0.0140(10) 0.0129(10) -0.0021(8) 0.0005(8) -0.0001(8)
C58 0.0135(10) 0.0167(10) 0.0109(10) 0.0015(8) 0.0024(8) 0.0014(8)
C59 0.0116(10) 0.0156(10) 0.0152(10) 0.0007(8) 0.0030(8) 0.0025(8)
C60 0.0085(10) 0.0182(10) 0.0174(11) -0.0014(8) 0.0028(8) 0.0018(8)
C61 0.0176(11) 0.0106(9) 0.0205(12) -0.0001(8) 0.0034(9) 0.0021(8)
C62 0.0098(10) 0.0141(10) 0.0183(11) 0.0019(8) 0.0055(9) 0.0036(8)
C63 0.0153(11) 0.0149(10) 0.0219(12) 0.0057(9) 0.0057(9) 0.0015(8)
C64 0.0182(12) 0.0223(11) 0.0176(11) 0.0075(9) 0.0053(9) 0.0043(9)
C65 0.0146(11) 0.0250(12) 0.0123(10) 0.0016(9) 0.0015(9) 0.0041(9)
C66 0.0130(10) 0.0166(10) 0.0141(10) 0.0000(8) 0.0037(9) -0.0008(8)
C67 0.0138(11) 0.0185(10) 0.0130(10) -0.0024(8) 0.0031(9) 0.0041(8)
C68 0.0119(10) 0.0164(10) 0.0139(10) 0.0017(8) 0.0047(8) 0.0049(8)
C69 0.0184(12) 0.0234(12) 0.0149(11) 0.0030(9) 0.0086(9) 0.0086(9)
C70 0.0231(13) 0.0190(11) 0.0257(13) 0.0072(10) 0.0164(11) 0.0062(9)
C71 0.0154(11) 0.0192(11) 0.0259(13) 0.0053(10) 0.0094(10) 0.0021(9)
C72 0.0124(11) 0.0182(11) 0.0179(11) 0.0022(9) 0.0044(9) 0.0014(8)
C73 0.0146(11) 0.0096(9) 0.0193(11) 0.0010(8) 0.0031(9) 0.0018(8)
C74 0.0116(10) 0.0135(10) 0.0163(11) 0.0020(8) 0.0045(8) 0.0045(8)
C75 0.0164(11) 0.0162(10) 0.0194(11) 0.0058(9) 0.0054(9) 0.0060(9)
C76 0.0231(13) 0.0215(11) 0.0162(11) 0.0065(9) 0.0069(10) 0.0087(10)
C77 0.0173(12) 0.0260(12) 0.0147(11) 0.0000(9) 0.0041(9) 0.0059(9)
C78 0.0134(11) 0.0203(11) 0.0139(10) 0.0001(9) 0.0044(9) -0.0008(9)
C79 0.0123(10) 0.0152(10) 0.0125(10) -0.0021(8) 0.0026(8) 0.0027(8)
C80 0.0095(10) 0.0166(10) 0.0145(10) -0.0008(8) 0.0049(8) 0.0036(8)
C81 0.0180(11) 0.0196(11) 0.0154(11) 0.0015(9) 0.0076(9) 0.0044(9)
C82 0.0187(12) 0.0175(11) 0.0241(12) 0.0058(9) 0.0116(10) 0.0039(9)
C83 0.0124(11) 0.0158(10) 0.0250(12) 0.0013(9) 0.0031(9) 0.0005(8)
C84 0.0137(11) 0.0154(10) 0.0179(11) 0.0003(8) 0.0019(9) 0.0012(8)
F11 0.0200(8) 0.0444(9) 0.0224(8) 0.0118(7) 0.0023(6) -0.0064(7)
F12 0.0192(7) 0.0342(8) 0.0229(8) 0.0069(6) 0.0010(6) 0.0038(6)
F13 0.0217(8) 0.0293(8) 0.0317(9) -0.0151(7) 0.0007(7) -0.0011(6)
F14 0.0264(8) 0.0217(7) 0.0301(8) -0.0058(6) 0.0102(7) 0.0032(6)
B1 0.0162(12) 0.0182(12) 0.0131(12) -0.0021(9) 0.0031(10) -0.0016(10)
F21 0.0294(9) 0.0419(9) 0.0227(8) 0.0103(7) 0.0083(7) -0.0041(7)
F22 0.0285(8) 0.0213(7) 0.0275(8) -0.0066(6) 0.0057(7) -0.0024(6)
F23 0.0205(8) 0.0330(9) 0.0520(11) 0.0040(8) 0.0071(8) 0.0084(7)
F24 0.0316(9) 0.0300(8) 0.0168(7) -0.0039(6) 0.0045(6) -0.0033(7)
B2 0.0162(13) 0.0184(12) 0.0169(13) -0.0007(10) 0.0046(10) 0.0004(10)
F31 0.0323(9) 0.0234(8) 0.0378(10) -0.0071(7) 0.0028(7) -0.0104(7)
F32 0.0224(8) 0.0376(9) 0.0210(8) 0.0055(6) 0.0071(6) 0.0014(6)
F33 0.0244(8) 0.0487(10) 0.0180(8) 0.0061(7) 0.0005(6) -0.0077(7)
F34 0.0275(9) 0.0289(8) 0.0434(10) -0.0023(7) 0.0107(8) 0.0112(7)
B3 0.0147(12) 0.0164(12) 0.0160(12) -0.0011(9) 0.0024(10) -0.0004(9)
F41A 0.0338(12) 0.0174(9) 0.0310(11) -0.0026(7) 0.0030(9) -0.0023(8)
F42A 0.0263(10) 0.0398(11) 0.0179(9) 0.0020(8) 0.0093(8) 0.0061(8)
F43A 0.0238(9) 0.0268(10) 0.0166(9) -0.0048(7) 0.0018(7) -0.0050(8)
F44A 0.0172(12) 0.0390(14) 0.0420(16) 0.0112(11) 0.0032(10) 0.0124(10)
B4A 0.0136(18) 0.0169(16) 0.0137(15) -0.0006(12) 0.0001(13) 0.0012(14)
F41B 0.031(6) 0.033(5) 0.020(4) -0.002(4) 0.011(4) 0.008(4)
F42B 0.019(4) 0.051(6) 0.021(4) 0.009(4) -0.003(4) -0.001(4)
F43B 0.043(7) 0.028(5) 0.039(6) -0.007(4) 0.004(5) 0.014(5)
F44B 0.031(5) 0.048(6) 0.016(5) 0.003(4) -0.005(4) -0.021(5)
B4B 0.010(7) 0.021(7) 0.015(6) -0.008(5) -0.003(5) 0.002(6)

loop_
_atom_type_symbol
_atom_type_description
_atom_type_scat_dispersion_real
_atom_type_scat_dispersion_imag
_atom_type_scat_source
C C 0.0033 0.0016 'International Tables Vol C Tables 4.2.6.8 and 6.1.1.4'
H H 0.0000 0.0000 'International Tables Vol C Tables 4.2.6.8 and 6.1.1.4'
Ag Ag -0.8971 1.1015 'International Tables Vol C Tables 4.2.6.8 and 6.1.1.4'
B B 0.0013 0.0007 'International Tables Vol C Tables 4.2.6.8 and 6.1.1.4'
F F 0.0171 0.0103 'International Tables Vol C Tables 4.2.6.8 and 6.1.1.4'
N N 0.0061 0.0033 'International Tables Vol C Tables 4.2.6.8 and 6.1.1.4'

loop_
_geom_angle_atom_site_label_1
_geom_angle_atom_site_label_2
_geom_angle_atom_site_label_3
_geom_angle
_geom_angle_site_symmetry_1
_geom_angle_site_symmetry_3
_geom_angle_publ_flag
N5 Ag1 N1 75.40(7) . . ?
N6 Ag1 N1 130.62(7) . . ?
N6 Ag1 N5 149.80(7) . . ?
N7 Ag2 N3 73.48(7) . . ?
N8 Ag2 N3 136.08(7) . . ?
N8 Ag2 N7 140.13(7) . . ?
C1 N1 Ag1 112.04(12) . . ?
C10 N1 Ag1 113.22(13) . . ?
C10 N1 C1 110.21(17) . . ?
C11 N1 Ag1 102.35(13) . . ?
C11 N1 C1 106.94(16) . . ?
C11 N1 C10 111.69(17) . . ?
C2 N2 C3 110.90(17) . . ?
C2 N2 C17 109.98(17) . . ?
C3 N2 C17 107.72(16) . . ?
C5 N3 Ag2 115.73(13) . . ?
C5 N3 C6 110.82(18) . . ?
C6 N3 Ag2 106.23(13) . . ?
C23 N3 Ag2 103.72(13) . . ?
C23 N3 C5 110.96(18) . . ?
C23 N3 C6 108.95(18) . . ?
C7 N4 C8 110.40(18) . . ?
C7 N4 C29 111.01(17) . . ?
C29 N4 C8 107.34(17) . . ?
C12 N5 Ag1 115.30(15) . . ?
C12 N5 C16 118.7(2) . . ?
C16 N5 Ag1 125.00(16) . . ?
C18 N6 Ag1 118.62(14) . . ?
C22 N6 Ag1 122.60(15) . . ?
C22 N6 C18 118.77(19) . . ?
C24 N7 Ag2 118.08(15) . . ?
C24 N7 C28 118.7(2) . . ?
C28 N7 Ag2 123.18(15) . . ?
C30 N8 Ag2 116.88(15) . . ?
C34 N8 Ag2 124.26(16) . . ?
C34 N8 C30 118.6(2) . . ?
N1 C1 H1A 108.3 . . ?
N1 C1 H1B 108.3 . . ?
N1 C1 C2 115.72(17) . . ?
H1A C1 H1B 107.4 . . ?
C2 C1 H1A 108.3 . . ?
C2 C1 H1B 108.3 . . ?
N2 C2 C1 114.76(18) . . ?
N2 C2 H2A 108.6 . . ?
N2 C2 H2B 108.6 . . ?
C1 C2 H2A 108.6 . . ?
C1 C2 H2B 108.6 . . ?
H2A C2 H2B 107.6 . . ?
N2 C3 H3A 108.4 . . ?
N2 C3 H3B 108.4 . . ?
N2 C3 C4 115.41(17) . . ?
H3A C3 H3B 107.5 . . ?
C4 C3 H3A 108.4 . . ?
C4 C3 H3B 108.4 . . ?
C3 C4 H4A 109.0 . . ?
C3 C4 H4B 109.0 . . ?
H4A C4 H4B 107.8 . . ?
C5 C4 C3 113.03(18) . . ?
C5 C4 H4A 109.0 . . ?
C5 C4 H4B 109.0 . . ?
N3 C5 C4 113.92(18) . . ?
N3 C5 H5A 108.8 . . ?
N3 C5 H5B 108.8 . . ?
C4 C5 H5A 108.8 . . ?
C4 C5 H5B 108.8 . . ?
H5A C5 H5B 107.7 . . ?
N3 C6 H6A 108.6 . . ?
N3 C6 H6B 108.6 . . ?
N3 C6 C7 114.76(18) . . ?
H6A C6 H6B 107.6 . . ?
C7 C6 H6A 108.6 . . ?
C7 C6 H6B 108.6 . . ?
N4 C7 C6 114.75(18) . . ?
N4 C7 H7A 108.6 . . ?
N4 C7 H7B 108.6 . . ?
C6 C7 H7A 108.6 . . ?
C6 C7 H7B 108.6 . . ?
H7A C7 H7B 107.6 . . ?
N4 C8 H8A 108.2 . . ?
N4 C8 H8B 108.2 . . ?
N4 C8 C9 116.18(19) . . ?
H8A C8 H8B 107.4 . . ?
C9 C8 H8A 108.2 . . ?
C9 C8 H8B 108.2 . . ?
C8 C9 H9A 109.0 . . ?
C8 C9 H9B 109.0 . . ?
C8 C9 C10 112.88(18) . . ?
H9A C9 H9B 107.8 . . ?
C10 C9 H9A 109.0 . . ?
C10 C9 H9B 109.0 . . ?
N1 C10 C9 113.89(18) . . ?
N1 C10 H10A 108.8 . . ?
N1 C10 H10B 108.8 . . ?
C9 C10 H10A 108.8 . . ?
C9 C10 H10B 108.8 . . ?
H10A C10 H10B 107.7 . . ?
N1 C11 H11A 108.6 . . ?
N1 C11 H11B 108.6 . . ?
N1 C11 C12 114.48(18) . . ?
H11A C11 H11B 107.6 . . ?
C12 C11 H11A 108.6 . . ?
C12 C11 H11B 108.6 . . ?
N5 C12 C11 117.94(19) . . ?
N5 C12 C13 121.4(2) . . ?
C13 C12 C11 120.7(2) . . ?
C12 C13 H13 120.0 . . ?
C14 C13 C12 119.9(2) . . ?
C14 C13 H13 120.0 . . ?
C13 C14 H14 120.8 . . ?
C15 C14 C13 118.4(2) . . ?
C15 C14 H14 120.8 . . ?
C14 C15 H15 120.6 . . ?
C16 C15 C14 118.8(2) . . ?
C16 C15 H15 120.6 . . ?
N5 C16 C15 122.9(2) . . ?
N5 C16 H16 118.6 . . ?
C15 C16 H16 118.6 . . ?
N2 C17 H17A 109.1 . . ?
N2 C17 H17B 109.1 . . ?
N2 C17 C18 112.50(17) . . ?
H17A C17 H17B 107.8 . . ?
C18 C17 H17A 109.1 . . ?
C18 C17 H17B 109.1 . . ?
N6 C18 C17 116.47(18) . . ?
N6 C18 C19 121.3(2) . . ?
C19 C18 C17 122.2(2) . . ?
C18 C19 H19 120.4 . . ?
C20 C19 C18 119.2(2) . . ?
C20 C19 H19 120.4 . . ?
C19 C20 H20 120.2 . . ?
C21 C20 C19 119.6(2) . . ?
C21 C20 H20 120.2 . . ?
C20 C21 H21 121.1 . . ?
C20 C21 C22 117.8(2) . . ?
C22 C21 H21 121.1 . . ?
N6 C22 C21 123.3(2) . . ?
N6 C22 H22 118.4 . . ?
C21 C22 H22 118.4 . . ?
N3 C23 H23A 108.6 . . ?
N3 C23 H23B 108.6 . . ?
N3 C23 C24 114.46(18) . . ?
H23A C23 H23B 107.6 . . ?
C24 C23 H23A 108.6 . . ?
C24 C23 H23B 108.6 . . ?
N7 C24 C23 117.8(2) . . ?
N7 C24 C25 121.3(2) . . ?
C25 C24 C23 120.7(2) . . ?
C24 C25 H25 120.2 . . ?
C26 C25 C24 119.5(2) . . ?
C26 C25 H25 120.2 . . ?
C25 C26 H26 120.6 . . ?
C25 C26 C27 118.8(2) . . ?
C27 C26 H26 120.6 . . ?
C26 C27 H27 120.8 . . ?
C28 C27 C26 118.5(2) . . ?
C28 C27 H27 120.8 . . ?
N7 C28 C27 123.1(2) . . ?
N7 C28 H28 118.5 . . ?
C27 C28 H28 118.5 . . ?
N4 C29 H29A 109.2 . . ?
N4 C29 H29B 109.2 . . ?
N4 C29 C30 111.88(18) . . ?
H29A C29 H29B 107.9 . . ?
C30 C29 H29A 109.2 . . ?
C30 C29 H29B 109.2 . . ?
N8 C30 C29 115.97(19) . . ?
N8 C30 C31 121.6(2) . . ?
C31 C30 C29 122.4(2) . . ?
C30 C31 H31 120.3 . . ?
C30 C31 C32 119.4(2) . . ?
C32 C31 H31 120.3 . . ?
C31 C32 H32 120.5 . . ?
C33 C32 C31 118.9(2) . . ?
C33 C32 H32 120.5 . . ?
C32 C33 H33 120.8 . . ?
C32 C33 C34 118.4(2) . . ?
C34 C33 H33 120.8 . . ?
N8 C34 C33 122.9(2) . . ?
N8 C34 H34 118.6 . . ?
C33 C34 H34 118.6 . . ?
N55 Ag51 N51 73.05(7) . . ?
N56 Ag51 N51 136.06(7) . . ?
N56 Ag51 N55 140.10(7) . . ?
N57 Ag52 N53 74.06(7) . . ?
N58 Ag52 N53 134.88(7) . . ?
N58 Ag52 N57 141.05(7) . . ?
C51 N51 Ag51 106.72(13) . . ?
C60 N51 Ag51 116.38(13) . . ?
C60 N51 C51 110.12(17) . . ?
C60 N51 C61 111.52(18) . . ?
C61 N51 Ag51 102.31(13) . . ?
C61 N51 C51 109.34(17) . . ?
C52 N52 C67 110.91(17) . . ?
C53 N52 C52 111.53(18) . . ?
C53 N52 C67 107.41(17) . . ?
C55 N53 Ag52 114.00(13) . . ?
C55 N53 C56 111.27(17) . . ?
C55 N53 C73 111.07(17) . . ?
C56 N53 Ag52 108.39(12) . . ?
C73 N53 Ag52 103.56(13) . . ?
C73 N53 C56 108.14(17) . . ?
C58 N54 C57 111.19(17) . . ?
C79 N54 C57 110.83(17) . . ?
C79 N54 C58 107.77(17) . . ?
C62 N55 Ag51 116.80(15) . . ?
C66 N55 Ag51 123.85(15) . . ?
C66 N55 C62 119.13(19) . . ?
C68 N56 Ag51 116.36(15) . . ?
C72 N56 Ag51 124.68(15) . . ?
C72 N56 C68 118.57(19) . . ?
C74 N57 Ag52 117.34(15) . . ?
C78 N57 Ag52 124.12(15) . . ?
C78 N57 C74 118.52(19) . . ?
C80 N58 Ag52 117.26(14) . . ?
C84 N58 Ag52 123.82(15) . . ?
C84 N58 C80 118.88(19) . . ?
N51 C51 H51A 108.6 . . ?
N51 C51 H51B 108.6 . . ?
N51 C51 C52 114.69(18) . . ?
H51A C51 H51B 107.6 . . ?
C52 C51 H51A 108.6 . . ?
C52 C51 H51B 108.6 . . ?
N52 C52 C51 114.60(18) . . ?
N52 C52 H52A 108.6 . . ?
N52 C52 H52B 108.6 . . ?
C51 C52 H52A 108.6 . . ?
C51 C52 H52B 108.6 . . ?
H52A C52 H52B 107.6 . . ?
N52 C53 H53A 108.2 . . ?
N52 C53 H53B 108.2 . . ?
N52 C53 C54 116.34(18) . . ?
H53A C53 H53B 107.4 . . ?
C54 C53 H53A 108.2 . . ?
C54 C53 H53B 108.2 . . ?
C53 C54 H54A 108.8 . . ?
C53 C54 H54B 108.8 . . ?
H54A C54 H54B 107.7 . . ?
C55 C54 C53 113.83(19) . . ?
C55 C54 H54A 108.8 . . ?
C55 C54 H54B 108.8 . . ?
N53 C55 C54 113.41(18) . . ?
N53 C55 H55A 108.9 . . ?
N53 C55 H55B 108.9 . . ?
C54 C55 H55A 108.9 . . ?
C54 C55 H55B 108.9 . . ?
H55A C55 H55B 107.7 . . ?
N53 C56 H56A 108.6 . . ?
N53 C56 H56B 108.6 . . ?
N53 C56 C57 114.77(17) . . ?
H56A C56 H56B 107.6 . . ?
C57 C56 H56A 108.6 . . ?
C57 C56 H56B 108.6 . . ?
N54 C57 C56 114.91(18) . . ?
N54 C57 H57A 108.5 . . ?
N54 C57 H57B 108.5 . . ?
C56 C57 H57A 108.5 . . ?
C56 C57 H57B 108.5 . . ?
H57A C57 H57B 107.5 . . ?
N54 C58 H58A 108.3 . . ?
N54 C58 H58B 108.3 . . ?
N54 C58 C59 115.82(18) . . ?
H58A C58 H58B 107.4 . . ?
C59 C58 H58A 108.3 . . ?
C59 C58 H58B 108.3 . . ?
C58 C59 H59A 109.1 . . ?
C58 C59 H59B 109.1 . . ?
H59A C59 H59B 107.8 . . ?
C60 C59 C58 112.70(18) . . ?
C60 C59 H59A 109.1 . . ?
C60 C59 H59B 109.1 . . ?
N51 C60 C59 114.80(18) . . ?
N51 C60 H60A 108.6 . . ?
N51 C60 H60B 108.6 . . ?
C59 C60 H60A 108.6 . . ?
C59 C60 H60B 108.6 . . ?
H60A C60 H60B 107.5 . . ?
N51 C61 H61A 108.7 . . ?
N51 C61 H61B 108.7 . . ?
N51 C61 C62 114.27(18) . . ?
H61A C61 H61B 107.6 . . ?
C62 C61 H61A 108.7 . . ?
C62 C61 H61B 108.7 . . ?
N55 C62 C61 118.20(19) . . ?
N55 C62 C63 120.9(2) . . ?
C63 C62 C61 120.8(2) . . ?
C62 C63 H63 120.2 . . ?
C64 C63 C62 119.7(2) . . ?
C64 C63 H63 120.2 . . ?
C63 C64 H64 120.5 . . ?
C63 C64 C65 119.1(2) . . ?
C65 C64 H64 120.5 . . ?
C64 C65 H65 120.9 . . ?
C66 C65 C64 118.2(2) . . ?
C66 C65 H65 120.9 . . ?
N55 C66 C65 123.0(2) . . ?
N55 C66 H66 118.5 . . ?
C65 C66 H66 118.5 . . ?
N52 C67 H67A 109.3 . . ?
N52 C67 H67B 109.3 . . ?
N52 C67 C68 111.72(18) . . ?
H67A C67 H67B 107.9 . . ?
C68 C67 H67A 109.3 . . ?
C68 C67 H67B 109.3 . . ?
N56 C68 C67 115.91(19) . . ?
N56 C68 C69 121.7(2) . . ?
C69 C68 C67 122.4(2) . . ?
C68 C69 H69 120.3 . . ?
C70 C69 C68 119.4(2) . . ?
C70 C69 H69 120.3 . . ?
C69 C70 H70 120.6 . . ?
C69 C70 C71 118.8(2) . . ?
C71 C70 H70 120.6 . . ?
C70 C71 H71 120.7 . . ?
C72 C71 C70 118.7(2) . . ?
C72 C71 H71 120.7 . . ?
N56 C72 C71 122.8(2) . . ?
N56 C72 H72 118.6 . . ?
C71 C72 H72 118.6 . . ?
N53 C73 H73A 108.4 . . ?
N53 C73 H73B 108.4 . . ?
N53 C73 C74 115.35(17) . . ?
H73A C73 H73B 107.5 . . ?
C74 C73 H73A 108.4 . . ?
C74 C73 H73B 108.4 . . ?
N57 C74 C73 117.62(18) . . ?
N57 C74 C75 121.4(2) . . ?
C75 C74 C73 120.9(2) . . ?
C74 C75 H75 120.1 . . ?
C76 C75 C74 119.8(2) . . ?
C76 C75 H75 120.1 . . ?
C75 C76 H76 120.7 . . ?
C75 C76 C77 118.6(2) . . ?
C77 C76 H76 120.7 . . ?
C76 C77 H77 120.7 . . ?
C78 C77 C76 118.7(2) . . ?
C78 C77 H77 120.7 . . ?
N57 C78 C77 123.0(2) . . ?
N57 C78 H78 118.5 . . ?
C77 C78 H78 118.5 . . ?
N54 C79 H79A 109.2 . . ?
N54 C79 H79B 109.2 . . ?
N54 C79 C80 112.20(17) . . ?
H79A C79 H79B 107.9 . . ?
C80 C79 H79A 109.2 . . ?
C80 C79 H79B 109.2 . . ?
N58 C80 C79 116.30(19) . . ?
N58 C80 C81 121.4(2) . . ?
C81 C80 C79 122.3(2) . . ?
C80 C81 H81 120.3 . . ?
C80 C81 C82 119.4(2) . . ?
C82 C81 H81 120.3 . . ?
C81 C82 H82 120.5 . . ?
C83 C82 C81 119.1(2) . . ?
C83 C82 H82 120.5 . . ?
C82 C83 H83 120.8 . . ?
C82 C83 C84 118.3(2) . . ?
C84 C83 H83 120.8 . . ?
N58 C84 C83 122.9(2) . . ?
N58 C84 H84 118.6 . . ?
C83 C84 H84 118.6 . . ?
F11 B1 F13 109.5(2) . . ?
F11 B1 F14 109.4(2) . . ?
F12 B1 F11 109.8(2) . . ?
F12 B1 F13 109.9(2) . . ?
F12 B1 F14 109.3(2) . . ?
F13 B1 F14 108.9(2) . . ?
F21 B2 F22 110.4(2) . . ?
F21 B2 F23 110.4(2) . . ?
F21 B2 F24 109.0(2) . . ?
F22 B2 F23 109.3(2) . . ?
F22 B2 F24 109.2(2) . . ?
F23 B2 F24 108.6(2) . . ?
F31 B3 F34 109.3(2) . . ?
F32 B3 F31 109.9(2) . . ?
F32 B3 F33 110.0(2) . . ?
F32 B3 F34 109.6(2) . . ?
F33 B3 F31 109.7(2) . . ?
F33 B3 F34 108.4(2) . . ?
F42A B4A F41A 109.6(3) . . ?
F42A B4A F44A 110.1(3) . . ?
F43A B4A F41A 109.0(3) . . ?
F43A B4A F42A 109.6(3) . . ?
F43A B4A F44A 109.6(3) . . ?
F44A B4A F41A 108.9(3) . . ?
F41B B4B F43B 108.5(11) . . ?
F42B B4B F41B 111.1(11) . . ?
F42B B4B F43B 109.9(11) . . ?
F44B B4B F41B 109.9(10) . . ?
F44B B4B F42B 109.7(11) . . ?
F44B B4B F43B 107.7(11) . . ?

loop_
_geom_bond_atom_site_label_1
_geom_bond_atom_site_label_2
_geom_bond_distance
_geom_bond_site_symmetry_2
_geom_bond_publ_flag
Ag1 N1 2.447(2) . ?
Ag1 N5 2.255(2) . ?
Ag1 N6 2.1829(19) . ?
Ag2 N3 2.489(2) . ?
Ag2 N7 2.255(2) . ?
Ag2 N8 2.2055(19) . ?
N1 C1 1.482(3) . ?
N1 C10 1.477(3) . ?
N1 C11 1.473(3) . ?
N2 C2 1.468(3) . ?
N2 C3 1.471(3) . ?
N2 C17 1.472(3) . ?
N3 C5 1.476(3) . ?
N3 C6 1.477(3) . ?
N3 C23 1.471(3) . ?
N4 C7 1.466(3) . ?
N4 C8 1.476(3) . ?
N4 C29 1.472(3) . ?
N5 C12 1.342(3) . ?
N5 C16 1.342(3) . ?
N6 C18 1.348(3) . ?
N6 C22 1.335(3) . ?
N7 C24 1.337(3) . ?
N7 C28 1.338(3) . ?
N8 C30 1.345(3) . ?
N8 C34 1.339(3) . ?
C1 H1A 0.9900 . ?
C1 H1B 0.9900 . ?
C1 C2 1.528(3) . ?
C2 H2A 0.9900 . ?
C2 H2B 0.9900 . ?
C3 H3A 0.9900 . ?
C3 H3B 0.9900 . ?
C3 C4 1.525(3) . ?
C4 H4A 0.9900 . ?
C4 H4B 0.9900 . ?
C4 C5 1.523(3) . ?
C5 H5A 0.9900 . ?
C5 H5B 0.9900 . ?
C6 H6A 0.9900 . ?
C6 H6B 0.9900 . ?
C6 C7 1.522(3) . ?
C7 H7A 0.9900 . ?
C7 H7B 0.9900 . ?
C8 H8A 0.9900 . ?
C8 H8B 0.9900 . ?
C8 C9 1.518(3) . ?
C9 H9A 0.9900 . ?
C9 H9B 0.9900 . ?
C9 C10 1.524(3) . ?
C10 H10A 0.9900 . ?
C10 H10B 0.9900 . ?
C11 H11A 0.9900 . ?
C11 H11B 0.9900 . ?
C11 C12 1.507(3) . ?
C12 C13 1.388(3) . ?
C13 H13 0.9500 . ?
C13 C14 1.386(4) . ?
C14 H14 0.9500 . ?
C14 C15 1.383(4) . ?
C15 H15 0.9500 . ?
C15 C16 1.383(3) . ?
C16 H16 0.9500 . ?
C17 H17A 0.9900 . ?
C17 H17B 0.9900 . ?
C17 C18 1.508(3) . ?
C18 C19 1.389(3) . ?
C19 H19 0.9500 . ?
C19 C20 1.388(3) . ?
C20 H20 0.9500 . ?
C20 C21 1.379(3) . ?
C21 H21 0.9500 . ?
C21 C22 1.389(3) . ?
C22 H22 0.9500 . ?
C23 H23A 0.9900 . ?
C23 H23B 0.9900 . ?
C23 C24 1.518(3) . ?
C24 C25 1.392(3) . ?
C25 H25 0.9500 . ?
C25 C26 1.381(4) . ?
C26 H26 0.9500 . ?
C26 C27 1.383(3) . ?
C27 H27 0.9500 . ?
C27 C28 1.377(3) . ?
C28 H28 0.9500 . ?
C29 H29A 0.9900 . ?
C29 H29B 0.9900 . ?
C29 C30 1.514(3) . ?
C30 C31 1.385(3) . ?
C31 H31 0.9500 . ?
C31 C32 1.388(3) . ?
C32 H32 0.9500 . ?
C32 C33 1.380(4) . ?
C33 H33 0.9500 . ?
C33 C34 1.388(3) . ?
C34 H34 0.9500 . ?
Ag51 N51 2.479(2) . ?
Ag51 N55 2.250(2) . ?
Ag51 N56 2.2057(19) . ?
Ag52 N53 2.460(2) . ?
Ag52 N57 2.255(2) . ?
Ag52 N58 2.2004(19) . ?
N51 C51 1.477(3) . ?
N51 C60 1.471(3) . ?
N51 C61 1.476(3) . ?
N52 C52 1.471(3) . ?
N52 C53 1.469(3) . ?
N52 C67 1.477(3) . ?
N53 C55 1.473(3) . ?
N53 C56 1.486(3) . ?
N53 C73 1.475(3) . ?
N54 C57 1.474(3) . ?
N54 C58 1.474(3) . ?
N54 C79 1.469(3) . ?
N55 C62 1.338(3) . ?
N55 C66 1.335(3) . ?
N56 C68 1.345(3) . ?
N56 C72 1.341(3) . ?
N57 C74 1.344(3) . ?
N57 C78 1.342(3) . ?
N58 C80 1.348(3) . ?
N58 C84 1.336(3) . ?
C51 H51A 0.9900 . ?
C51 H51B 0.9900 . ?
C51 C52 1.524(3) . ?
C52 H52A 0.9900 . ?
C52 H52B 0.9900 . ?
C53 H53A 0.9900 . ?
C53 H53B 0.9900 . ?
C53 C54 1.522(3) . ?
C54 H54A 0.9900 . ?
C54 H54B 0.9900 . ?
C54 C55 1.519(3) . ?
C55 H55A 0.9900 . ?
C55 H55B 0.9900 . ?
C56 H56A 0.9900 . ?
C56 H56B 0.9900 . ?
C56 C57 1.523(3) . ?
C57 H57A 0.9900 . ?
C57 H57B 0.9900 . ?
C58 H58A 0.9900 . ?
C58 H58B 0.9900 . ?
C58 C59 1.524(3) . ?
C59 H59A 0.9900 . ?
C59 H59B 0.9900 . ?
C59 C60 1.521(3) . ?
C60 H60A 0.9900 . ?
C60 H60B 0.9900 . ?
C61 H61A 0.9900 . ?
C61 H61B 0.9900 . ?
C61 C62 1.510(3) . ?
C62 C63 1.395(3) . ?
C63 H63 0.9500 . ?
C63 C64 1.376(3) . ?
C64 H64 0.9500 . ?
C64 C65 1.384(3) . ?
C65 H65 0.9500 . ?
C65 C66 1.382(3) . ?
C66 H66 0.9500 . ?
C67 H67A 0.9900 . ?
C67 H67B 0.9900 . ?
C67 C68 1.508(3) . ?
C68 C69 1.390(3) . ?
C69 H69 0.9500 . ?
C69 C70 1.385(3) . ?
C70 H70 0.9500 . ?
C70 C71 1.386(4) . ?
C71 H71 0.9500 . ?
C71 C72 1.383(3) . ?
C72 H72 0.9500 . ?
C73 H73A 0.9900 . ?
C73 H73B 0.9900 . ?
C73 C74 1.512(3) . ?
C74 C75 1.389(3) . ?
C75 H75 0.9500 . ?
C75 C76 1.383(3) . ?
C76 H76 0.9500 . ?
C76 C77 1.385(3) . ?
C77 H77 0.9500 . ?
C77 C78 1.378(3) . ?
C78 H78 0.9500 . ?
C79 H79A 0.9900 . ?
C79 H79B 0.9900 . ?
C79 C80 1.505(3) . ?
C80 C81 1.387(3) . ?
C81 H81 0.9500 . ?
C81 C82 1.389(3) . ?
C82 H82 0.9500 . ?
C82 C83 1.382(3) . ?
C83 H83 0.9500 . ?
C83 C84 1.389(3) . ?
C84 H84 0.9500 . ?
F11 B1 1.389(3) . ?
F12 B1 1.386(3) . ?
F13 B1 1.392(3) . ?
F14 B1 1.396(3) . ?
F21 B2 1.382(3) . ?
F22 B2 1.388(3) . ?
F23 B2 1.393(3) . ?
F24 B2 1.400(3) . ?
F31 B3 1.393(3) . ?
F32 B3 1.383(3) . ?
F33 B3 1.389(3) . ?
F34 B3 1.394(3) . ?
F41A B4A 1.399(4) . ?
F42A B4A 1.388(4) . ?
F43A B4A 1.388(4) . ?
F44A B4A 1.388(4) . ?
F41B B4B 1.386(12) . ?
F42B B4B 1.381(12) . ?
F43B B4B 1.393(12) . ?
F44B B4B 1.381(12) . ?

loop_
_geom_torsion_atom_site_label_1
_geom_torsion_atom_site_label_2
_geom_torsion_atom_site_label_3
_geom_torsion_atom_site_label_4
_geom_torsion
_geom_torsion_site_symmetry_1
_geom_torsion_site_symmetry_2
_geom_torsion_site_symmetry_3
_geom_torsion_site_symmetry_4
_geom_torsion_publ_flag
Ag1 N1 C1 C2 66.4(2) . . . . ?
Ag1 N1 C10 C9 46.9(2) . . . . ?
Ag1 N1 C11 C12 -40.5(2) . . . . ?
Ag1 N5 C12 C11 -12.4(2) . . . . ?
Ag1 N5 C12 C13 169.34(17) . . . . ?
Ag1 N5 C16 C15 -168.93(17) . . . . ?
Ag1 N6 C18 C17 2.7(2) . . . . ?
Ag1 N6 C18 C19 -178.68(16) . . . . ?
Ag1 N6 C22 C21 179.73(17) . . . . ?
Ag2 N3 C5 C4 -56.6(2) . . . . ?
Ag2 N3 C6 C7 -61.5(2) . . . . ?
Ag2 N3 C23 C24 37.8(2) . . . . ?
Ag2 N7 C24 C23 5.2(3) . . . . ?
Ag2 N7 C24 C25 -179.11(17) . . . . ?
Ag2 N7 C28 C27 -179.20(17) . . . . ?
Ag2 N8 C30 C29 -7.4(2) . . . . ?
Ag2 N8 C30 C31 172.41(17) . . . . ?
Ag2 N8 C34 C33 -174.29(17) . . . . ?
N1 C1 C2 N2 -49.8(3) . . . . ?
N1 C11 C12 N5 39.5(3) . . . . ?
N1 C11 C12 C13 -142.2(2) . . . . ?
N2 C3 C4 C5 -62.3(2) . . . . ?
N2 C17 C18 N6 -68.1(2) . . . . ?
N2 C17 C18 C19 113.3(2) . . . . ?
N3 C6 C7 N4 56.1(3) . . . . ?
N3 C23 C24 N7 -32.4(3) . . . . ?
N3 C23 C24 C25 151.8(2) . . . . ?
N4 C8 C9 C10 56.0(3) . . . . ?
N4 C29 C30 N8 61.0(3) . . . . ?
N4 C29 C30 C31 -118.8(2) . . . . ?
N5 C12 C13 C14 0.2(3) . . . . ?
N6 C18 C19 C20 -1.0(3) . . . . ?
N7 C24 C25 C26 -1.5(3) . . . . ?
N8 C30 C31 C32 2.7(3) . . . . ?
C1 N1 C10 C9 173.31(17) . . . . ?
C1 N1 C11 C12 -158.37(18) . . . . ?
C2 N2 C3 C4 -62.1(2) . . . . ?
C2 N2 C17 C18 165.63(17) . . . . ?
C3 N2 C2 C1 171.61(18) . . . . ?
C3 N2 C17 C18 -73.4(2) . . . . ?
C3 C4 C5 N3 170.90(17) . . . . ?
C5 N3 C6 C7 65.0(2) . . . . ?
C5 N3 C23 C24 -87.1(2) . . . . ?
C6 N3 C5 C4 -177.63(17) . . . . ?
C6 N3 C23 C24 150.59(19) . . . . ?
C7 N4 C8 C9 67.0(2) . . . . ?
C7 N4 C29 C30 -166.67(18) . . . . ?
C8 N4 C7 C6 -168.45(19) . . . . ?
C8 N4 C29 C30 72.6(2) . . . . ?
C8 C9 C10 N1 175.68(18) . . . . ?
C10 N1 C1 C2 -60.7(2) . . . . ?
C10 N1 C11 C12 81.0(2) . . . . ?
C11 N1 C1 C2 177.75(18) . . . . ?
C11 N1 C10 C9 -68.0(2) . . . . ?
C11 C12 C13 C14 -178.0(2) . . . . ?
C12 N5 C16 C15 -1.2(3) . . . . ?
C12 C13 C14 C15 -0.1(4) . . . . ?
C13 C14 C15 C16 -0.6(4) . . . . ?
C14 C15 C16 N5 1.3(4) . . . . ?
C16 N5 C12 C11 178.7(2) . . . . ?
C16 N5 C12 C13 0.4(3) . . . . ?
C17 N2 C2 C1 -69.3(2) . . . . ?
C17 N2 C3 C4 177.53(18) . . . . ?
C17 C18 C19 C20 177.5(2) . . . . ?
C18 N6 C22 C21 1.1(3) . . . . ?
C18 C19 C20 C21 0.9(3) . . . . ?
C19 C20 C21 C22 0.1(3) . . . . ?
C20 C21 C22 N6 -1.1(3) . . . . ?
C22 N6 C18 C17 -178.56(19) . . . . ?
C22 N6 C18 C19 0.0(3) . . . . ?
C23 N3 C5 C4 61.2(2) . . . . ?
C23 N3 C6 C7 -172.64(18) . . . . ?
C23 C24 C25 C26 174.1(2) . . . . ?
C24 N7 C28 C27 1.3(3) . . . . ?
C24 C25 C26 C27 1.0(4) . . . . ?
C25 C26 C27 C28 0.6(4) . . . . ?
C26 C27 C28 N7 -1.9(4) . . . . ?
C28 N7 C24 C23 -175.3(2) . . . . ?
C28 N7 C24 C25 0.4(3) . . . . ?
C29 N4 C7 C6 72.6(2) . . . . ?
C29 N4 C8 C9 -171.92(19) . . . . ?
C29 C30 C31 C32 -177.5(2) . . . . ?
C30 N8 C34 C33 -0.2(3) . . . . ?
C30 C31 C32 C33 -0.9(4) . . . . ?
C31 C32 C33 C34 -1.3(4) . . . . ?
C32 C33 C34 N8 1.9(4) . . . . ?
C34 N8 C30 C29 178.07(19) . . . . ?
C34 N8 C30 C31 -2.1(3) . . . . ?
Ag51 N51 C51 C52 -59.3(2) . . . . ?
Ag51 N51 C60 C59 -55.2(2) . . . . ?
Ag51 N51 C61 C62 40.4(2) . . . . ?
Ag51 N55 C62 C61 -4.8(2) . . . . ?
Ag51 N55 C62 C63 172.79(16) . . . . ?
Ag51 N55 C66 C65 -173.00(16) . . . . ?
Ag51 N56 C68 C67 -9.0(2) . . . . ?
Ag51 N56 C68 C69 170.80(16) . . . . ?
Ag51 N56 C72 C71 -170.91(17) . . . . ?
Ag52 N53 C55 C54 54.5(2) . . . . ?
Ag52 N53 C56 C57 60.9(2) . . . . ?
Ag52 N53 C73 C74 -37.3(2) . . . . ?
Ag52 N57 C74 C73 -1.7(2) . . . . ?
Ag52 N57 C74 C75 -178.38(16) . . . . ?
Ag52 N57 C78 C77 177.75(17) . . . . ?
Ag52 N58 C80 C79 4.1(2) . . . . ?
Ag52 N58 C80 C81 -176.65(16) . . . . ?
Ag52 N58 C84 C83 177.74(16) . . . . ?
N51 C51 C52 N52 56.2(3) . . . . ?
N51 C61 C62 N55 -28.0(3) . . . . ?
N51 C61 C62 C63 154.3(2) . . . . ?
N52 C53 C54 C55 59.1(3) . . . . ?
N52 C67 C68 N56 61.2(2) . . . . ?
N52 C67 C68 C69 -118.6(2) . . . . ?
N53 C56 C57 N54 -54.9(3) . . . . ?
N53 C73 C74 N57 29.6(3) . . . . ?
N53 C73 C74 C75 -153.7(2) . . . . ?
N54 C58 C59 C60 -60.4(3) . . . . ?
N54 C79 C80 N58 -60.5(2) . . . . ?
N54 C79 C80 C81 120.3(2) . . . . ?
N55 C62 C63 C64 1.3(3) . . . . ?
N56 C68 C69 C70 1.0(3) . . . . ?
N57 C74 C75 C76 0.7(3) . . . . ?
N58 C80 C81 C82 -1.3(3) . . . . ?
C51 N51 C60 C59 -176.83(17) . . . . ?
C51 N51 C61 C62 153.26(19) . . . . ?
C52 N52 C53 C54 59.5(3) . . . . ?
C52 N52 C67 C68 -166.97(17) . . . . ?
C53 N52 C52 C51 -169.00(18) . . . . ?
C53 N52 C67 C68 70.9(2) . . . . ?
C53 C54 C55 N53 -174.97(18) . . . . ?
C55 N53 C56 C57 -65.2(2) . . . . ?
C55 N53 C73 C74 85.5(2) . . . . ?
C56 N53 C55 C54 177.45(17) . . . . ?
C56 N53 C73 C74 -152.13(18) . . . . ?
C57 N54 C58 C59 -61.9(2) . . . . ?
C57 N54 C79 C80 166.00(17) . . . . ?
C58 N54 C57 C56 169.67(18) . . . . ?
C58 N54 C79 C80 -72.1(2) . . . . ?
C58 C59 C60 N51 173.84(17) . . . . ?
C60 N51 C51 C52 67.9(2) . . . . ?
C60 N51 C61 C62 -84.7(2) . . . . ?
C61 N51 C51 C52 -169.28(18) . . . . ?
C61 N51 C60 C59 61.6(2) . . . . ?
C61 C62 C63 C64 178.9(2) . . . . ?
C62 N55 C66 C65 1.4(3) . . . . ?
C62 C63 C64 C65 0.0(3) . . . . ?
C63 C64 C65 C66 -0.6(3) . . . . ?
C64 C65 C66 N55 -0.1(3) . . . . ?
C66 N55 C62 C61 -179.64(19) . . . . ?
C66 N55 C62 C63 -2.0(3) . . . . ?
C67 N52 C52 C51 71.3(2) . . . . ?
C67 N52 C53 C54 -178.82(19) . . . . ?
C67 C68 C69 C70 -179.2(2) . . . . ?
C68 N56 C72 C71 1.7(3) . . . . ?
C68 C69 C70 C71 1.1(3) . . . . ?
C69 C70 C71 C72 -1.8(3) . . . . ?
C70 C71 C72 N56 0.4(3) . . . . ?
C72 N56 C68 C67 177.76(19) . . . . ?
C72 N56 C68 C69 -2.4(3) . . . . ?
C73 N53 C55 C54 -62.0(2) . . . . ?
C73 N53 C56 C57 172.58(18) . . . . ?
C73 C74 C75 C76 -176.0(2) . . . . ?
C74 N57 C78 C77 -0.6(3) . . . . ?
C74 C75 C76 C77 -0.9(3) . . . . ?
C75 C76 C77 C78 0.4(3) . . . . ?
C76 C77 C78 N57 0.3(3) . . . . ?
C78 N57 C74 C73 176.84(19) . . . . ?
C78 N57 C74 C75 0.1(3) . . . . ?
C79 N54 C57 C56 -70.5(2) . . . . ?
C79 N54 C58 C59 176.42(18) . . . . ?
C79 C80 C81 C82 177.8(2) . . . . ?
C80 N58 C84 C83 0.3(3) . . . . ?
C80 C81 C82 C83 0.5(3) . . . . ?
C81 C82 C83 C84 0.7(3) . . . . ?
C82 C83 C84 N58 -1.1(3) . . . . ?
C84 N58 C80 C79 -178.25(19) . . . . ?
C84 N58 C80 C81 1.0(3) . . . . ?
